data_4343358
loop_
_publ_author_name
'Kobialka, Stefanie'
'M\"uller-Tautges, Christina'
'Schmidt, Melanie T. S.'
'Schnakenburg, Gregor'
'Holl\'oczki, Oldamur'
'Kirchner, Barbara'
'Engeser, Marianne'

_publ_section_title
;
 Stretch Out or Fold Back? Conformations of Dinuclear Gold(I)
 N-Heterocyclic Carbene Macrocycles.
;
_journal_issue 13
_journal_name_full 'Inorganic chemistry'
_journal_page_first 6100
_journal_page_last 6111
_journal_paper_doi 10.1021/ic502751s
_journal_volume 54
_journal_year 2015
_chemical_formula_moiety 'C30 H48 Au2 N8, 2(F6 P)'
_chemical_formula_sum 'C30 H48 Au2 F12 N8 P2'
_chemical_formula_weight 1204.64
_chemical_name_systematic
; 
 ? 
;
_space_group_IT_number 15
_symmetry_cell_setting monoclinic
_symmetry_space_group_name_Hall '-C 2yc'
_symmetry_space_group_name_H-M 'C 1 2/c 1'
_atom_sites_solution_hydrogens geom
_atom_sites_solution_primary direct
_atom_sites_solution_secondary difmap
_audit_creation_method SHELXL-97
_cell_angle_alpha 90.00
_cell_angle_beta 123.6960(10)
_cell_angle_gamma 90.00
_cell_formula_units_Z 4
_cell_length_a 20.1425(7)
_cell_length_b 20.9547(8)
_cell_length_c 11.5734(4)
_cell_measurement_reflns_used 9906
_cell_measurement_temperature 100(2)
_cell_measurement_theta_max 30.48
_cell_measurement_theta_min 2.43
_cell_volume 4064.2(3)
_computing_cell_refinement 'Bruker SAINT'
_computing_data_collection 'Bruker APEX2'
_computing_data_reduction 'Bruker SAINT'
_computing_molecular_graphics 'Bruker SHELXTL'
_computing_publication_material 'Bruker SHELXTL'
_computing_structure_refinement 'SHELXL-97 (Sheldrick, 2008)'
_computing_structure_solution 'SHELXS-97 (Sheldrick, 2008)'
_diffrn_ambient_temperature 100(2)
_diffrn_measured_fraction_theta_full 0.997
_diffrn_measured_fraction_theta_max 0.997
_diffrn_measurement_device_type 'Bruker X8-KappaApexII'
_diffrn_measurement_method 'fine slicing \f and \w scans'
_diffrn_radiation_monochromator graphite
_diffrn_radiation_source 'fine-focus sealed tube'
_diffrn_radiation_type MoK\a
_diffrn_radiation_wavelength 0.71073
_diffrn_reflns_av_R_equivalents 0.0425
_diffrn_reflns_av_sigmaI/netI 0.0283
_diffrn_reflns_limit_h_max 22
_diffrn_reflns_limit_h_min -26
_diffrn_reflns_limit_k_max 27
_diffrn_reflns_limit_k_min 0
_diffrn_reflns_limit_l_max 15
_diffrn_reflns_limit_l_min 0
_diffrn_reflns_number 65226
_diffrn_reflns_theta_full 28.00
_diffrn_reflns_theta_max 28.00
_diffrn_reflns_theta_min 3.11
_exptl_absorpt_coefficient_mu 7.379
_exptl_absorpt_correction_T_max 0.5898
_exptl_absorpt_correction_T_min 0.2704
_exptl_absorpt_correction_type empirical
_exptl_absorpt_process_details 'Sadabs 2009/2, Bruker AXS, 2009'
_exptl_crystal_colour colourless
_exptl_crystal_density_diffrn 1.969
_exptl_crystal_density_method 'not measured'
_exptl_crystal_description rod
_exptl_crystal_F_000 2320
_exptl_crystal_size_max 0.24
_exptl_crystal_size_mid 0.13
_exptl_crystal_size_min 0.08
_refine_diff_density_max 1.272
_refine_diff_density_min -1.143
_refine_diff_density_rms 0.122
_refine_ls_extinction_method none
_refine_ls_goodness_of_fit_ref 1.065
_refine_ls_hydrogen_treatment constr
_refine_ls_matrix_type full
_refine_ls_number_parameters 247
_refine_ls_number_reflns 4900
_refine_ls_number_restraints 18
_refine_ls_restrained_S_all 1.064
_refine_ls_R_factor_all 0.0262
_refine_ls_R_factor_gt 0.0218
_refine_ls_shift/su_max 0.002
_refine_ls_shift/su_mean 0.000
_refine_ls_structure_factor_coef Fsqd
_refine_ls_weighting_details 'calc w=1/[\s^2^(Fo^2^)+(0.0300P)^2^+9.5322P] where P=(Fo^2^+2Fc^2^)/3'
_refine_ls_weighting_scheme calc
_refine_ls_wR_factor_gt 0.0556
_refine_ls_wR_factor_ref 0.0573
_reflns_number_gt 4444
_reflns_number_total 4900
_reflns_threshold_expression >2sigma(I)
_cod_data_source_file ic502751s_si_002.cif
_cod_data_source_block 17
_cod_depositor_comments 'Adding full bibliography for 4343349--4343359.cif.'
_cod_original_sg_symbol_H-M 'C 2/c'
_cod_database_code 4343358
_shelx_f_squared_multiplier 1.000

loop_
_symmetry_equiv_pos_as_xyz
'x, y, z'
'-x, y, -z+1/2'
'x+1/2, y+1/2, z'
'-x+1/2, y+1/2, -z+1/2'
'-x, -y, -z'
'x, -y, z-1/2'
'-x+1/2, -y+1/2, -z'
'x+1/2, -y+1/2, z-1/2'

loop_
_atom_site_label
_atom_site_type_symbol
_atom_site_fract_x
_atom_site_fract_y
_atom_site_fract_z
_atom_site_U_iso_or_equiv
_atom_site_adp_type
_atom_site_occupancy
_atom_site_symmetry_multiplicity
_atom_site_calc_flag
_atom_site_refinement_flags
Au Au 0.353168(8) 0.239347(6) 0.127973(15) 0.01559(5) Uani 1 1 d .
P P 0.76445(6) -0.11482(5) 0.60763(11) 0.0214(2) Uani 1 1 d .
F1 F 0.85830(17) -0.11783(17) 0.6748(3) 0.0484(8) Uani 1 1 d U
F2 F 0.77489(17) -0.15909(13) 0.7288(3) 0.0312(6) Uani 1 1 d .
F3 F 0.75184(18) -0.17608(14) 0.5168(3) 0.0466(8) Uani 1 1 d U
F4 F 0.77592(17) -0.05344(13) 0.6993(3) 0.0348(6) Uani 1 1 d .
F5 F 0.67019(15) -0.11113(14) 0.5400(3) 0.0317(6) Uani 1 1 d .
F6 F 0.75297(17) -0.06955(15) 0.4857(3) 0.0424(7) Uani 1 1 d U
N1 N 0.35966(19) 0.38205(16) 0.1895(3) 0.0198(6) Uani 1 1 d .
N2 N 0.37880(18) 0.32449(18) 0.3592(3) 0.0204(7) Uani 1 1 d .
N3 N 0.33819(18) 0.14752(16) -0.0877(3) 0.0171(6) Uani 1 1 d .
N4 N 0.35294(18) 0.09633(16) 0.0853(3) 0.0190(6) Uani 1 1 d .
C1 C 0.3642(2) 0.32085(18) 0.2302(3) 0.0163(7) Uani 1 1 d .
C2 C 0.3448(2) 0.4014(2) 0.0551(4) 0.0244(9) Uani 1 1 d .
H2A H 0.3114 0.4404 0.0226 0.029 Uiso 1 1 calc R
H2B H 0.3146 0.3673 -0.0138 0.029 Uiso 1 1 calc R
C3 C 0.4214(3) 0.4146(3) 0.0622(5) 0.0317(10) Uani 1 1 d .
H3A H 0.4469 0.4532 0.1170 0.048 Uiso 1 1 calc R
H3B H 0.4088 0.4206 -0.0320 0.048 Uiso 1 1 calc R
H3C H 0.4579 0.3783 0.1059 0.048 Uiso 1 1 calc R
C4 C 0.3709(2) 0.4233(2) 0.2920(4) 0.0251(9) Uani 1 1 d .
H4 H 0.3703 0.4686 0.2882 0.030 Uiso 1 1 calc R
C5 C 0.3830(2) 0.3872(2) 0.3986(4) 0.0253(9) Uani 1 1 d .
H5 H 0.3926 0.4020 0.4842 0.030 Uiso 1 1 calc R
C6 C 0.3822(3) 0.2687(2) 0.4399(5) 0.0285(10) Uani 1 1 d .
H6A H 0.3660 0.2303 0.3801 0.034 Uiso 1 1 calc R
H6B H 0.3429 0.2747 0.4648 0.034 Uiso 1 1 calc R
C7 C 0.4627(3) 0.2566(2) 0.5706(5) 0.0311(10) Uani 1 1 d .
H7A H 0.4573 0.2222 0.6235 0.037 Uiso 1 1 calc R
H7B H 0.4799 0.2956 0.6285 0.037 Uiso 1 1 calc R
C8 C 0.5276(3) 0.2379(2) 0.5483(5) 0.0283(10) Uani 1 1 d .
H8A H 0.5428 0.2754 0.5158 0.034 Uiso 1 1 calc R
H8B H 0.5076 0.2042 0.4765 0.034 Uiso 1 1 calc R
C9 C 0.3988(2) 0.2131(3) -0.1872(5) 0.0298(10) Uani 1 1 d .
H9A H 0.3840 0.2451 -0.2606 0.036 Uiso 1 1 calc R
H9B H 0.4139 0.1734 -0.2136 0.036 Uiso 1 1 calc R
C10 C 0.3268(2) 0.1996(2) -0.1824(4) 0.0207(8) Uani 1 1 d .
H10A H 0.3126 0.2390 -0.1534 0.025 Uiso 1 1 calc R
H10B H 0.2812 0.1888 -0.2772 0.025 Uiso 1 1 calc R
C11 C 0.3474(2) 0.15568(18) 0.0359(4) 0.0163(7) Uani 1 1 d .
C12 C 0.3377(2) 0.0835(2) -0.1162(4) 0.0222(8) Uani 1 1 d .
H12 H 0.3317 0.0656 -0.1969 0.027 Uiso 1 1 calc R
C13 C 0.3475(2) 0.05126(19) -0.0067(4) 0.0223(8) Uani 1 1 d .
H13 H 0.3501 0.0062 0.0048 0.027 Uiso 1 1 calc R
C14 C 0.3593(2) 0.0817(2) 0.2153(4) 0.0231(8) Uani 1 1 d .
H14A H 0.3215 0.0471 0.1981 0.028 Uiso 1 1 calc R
H14B H 0.3438 0.1199 0.2454 0.028 Uiso 1 1 calc R
C15 C 0.4427(3) 0.0616(3) 0.3308(4) 0.0311(10) Uani 1 1 d .
H15A H 0.4568 0.0219 0.3047 0.047 Uiso 1 1 calc R
H15B H 0.4446 0.0549 0.4163 0.047 Uiso 1 1 calc R
H15C H 0.4808 0.0951 0.3461 0.047 Uiso 1 1 calc R

loop_
_atom_site_aniso_label
_atom_site_aniso_U_11
_atom_site_aniso_U_22
_atom_site_aniso_U_33
_atom_site_aniso_U_23
_atom_site_aniso_U_13
_atom_site_aniso_U_12
Au 0.01541(8) 0.01760(8) 0.01409(7) 0.00077(5) 0.00839(6) 0.00126(5)
P 0.0241(5) 0.0211(5) 0.0219(5) 0.0024(4) 0.0146(4) 0.0038(4)
F1 0.0261(13) 0.066(2) 0.0548(18) 0.0157(16) 0.0237(14) 0.0113(15)
F2 0.0444(14) 0.0223(14) 0.0304(13) 0.0084(11) 0.0230(12) 0.0058(12)
F3 0.068(2) 0.0381(16) 0.0357(16) -0.0078(13) 0.0302(16) 0.0164(15)
F4 0.0419(15) 0.0231(14) 0.0354(14) -0.0065(11) 0.0190(12) -0.0053(12)
F5 0.0239(12) 0.0378(16) 0.0303(13) 0.0001(11) 0.0132(10) 0.0007(11)
F6 0.0505(17) 0.0504(17) 0.0427(17) 0.0225(14) 0.0360(15) 0.0146(14)
N1 0.0151(13) 0.0203(17) 0.0219(16) 0.0023(13) 0.0089(13) 0.0032(13)
N2 0.0165(14) 0.0268(19) 0.0176(15) -0.0005(13) 0.0094(12) 0.0041(13)
N3 0.0150(13) 0.0212(17) 0.0153(14) -0.0020(12) 0.0085(12) -0.0026(12)
N4 0.0149(13) 0.0221(17) 0.0206(16) 0.0043(12) 0.0103(13) 0.0003(12)
C1 0.0126(14) 0.0226(19) 0.0142(16) -0.0010(13) 0.0077(13) 0.0009(14)
C2 0.0172(17) 0.026(2) 0.0205(19) 0.0056(16) 0.0047(15) 0.0016(15)
C3 0.0233(19) 0.047(3) 0.022(2) 0.004(2) 0.0110(17) -0.005(2)
C4 0.0197(17) 0.024(2) 0.029(2) -0.0053(17) 0.0121(16) 0.0029(16)
C5 0.0188(17) 0.030(2) 0.026(2) -0.0060(17) 0.0113(16) 0.0046(16)
C6 0.033(2) 0.030(3) 0.026(2) 0.0041(17) 0.0188(19) 0.0053(19)
C7 0.025(2) 0.042(3) 0.025(2) 0.0026(19) 0.0136(19) 0.0058(18)
C8 0.028(2) 0.038(3) 0.021(2) 0.0007(18) 0.0152(18) -0.0023(18)
C9 0.0211(18) 0.044(3) 0.026(2) 0.012(2) 0.0141(16) 0.0003(19)
C10 0.0165(16) 0.027(2) 0.0169(17) 0.0007(15) 0.0081(14) -0.0020(15)
C11 0.0122(14) 0.0183(19) 0.0197(17) 0.0003(14) 0.0096(14) -0.0009(14)
C12 0.0188(17) 0.023(2) 0.0220(18) -0.0075(15) 0.0096(15) -0.0048(15)
C13 0.0183(16) 0.0155(19) 0.030(2) -0.0028(15) 0.0117(16) -0.0034(15)
C14 0.0209(17) 0.026(2) 0.027(2) 0.0103(16) 0.0159(17) 0.0034(17)
C15 0.0238(19) 0.045(3) 0.023(2) 0.0118(19) 0.0125(17) 0.0068(19)

loop_
_atom_type_symbol
_atom_type_description
_atom_type_scat_dispersion_real
_atom_type_scat_dispersion_imag
_atom_type_scat_source
C C 0.0033 0.0016 'International Tables Vol C Tables 4.2.6.8 and 6.1.1.4'
H H 0.0000 0.0000 'International Tables Vol C Tables 4.2.6.8 and 6.1.1.4'
N N 0.0061 0.0033 'International Tables Vol C Tables 4.2.6.8 and 6.1.1.4'
F F 0.0171 0.0103 'International Tables Vol C Tables 4.2.6.8 and 6.1.1.4'
P P 0.1023 0.0942 'International Tables Vol C Tables 4.2.6.8 and 6.1.1.4'
Au Au -2.0133 8.8022 'International Tables Vol C Tables 4.2.6.8 and 6.1.1.4'

loop_
_geom_angle_atom_site_label_1
_geom_angle_atom_site_label_2
_geom_angle_atom_site_label_3
_geom_angle
_geom_angle_site_symmetry_1
_geom_angle_site_symmetry_3
C1 Au C11 176.73(14) . .
F3 P F2 90.36(16) . .
F3 P F1 90.11(17) . .
F2 P F1 90.33(16) . .
F3 P F4 179.04(17) . .
F2 P F4 89.12(15) . .
F1 P F4 90.71(17) . .
F3 P F5 90.25(15) . .
F2 P F5 90.00(15) . .
F1 P F5 179.51(17) . .
F4 P F5 88.94(15) . .
F3 P F6 90.20(17) . .
F2 P F6 179.13(17) . .
F1 P F6 90.33(16) . .
F4 P F6 90.30(16) . .
F5 P F6 89.33(15) . .
C1 N1 C4 110.3(3) . .
C1 N1 C2 124.5(3) . .
C4 N1 C2 125.2(4) . .
C1 N2 C5 110.8(4) . .
C1 N2 C6 124.0(4) . .
C5 N2 C6 125.0(3) . .
C11 N3 C12 110.8(3) . .
C11 N3 C10 124.7(3) . .
C12 N3 C10 124.5(3) . .
C11 N4 C13 110.6(3) . .
C11 N4 C14 124.5(3) . .
C13 N4 C14 124.9(3) . .
N1 C1 N2 105.2(3) . .
N1 C1 Au 129.4(3) . .
N2 C1 Au 125.4(3) . .
N1 C2 C3 112.8(3) . .
N1 C2 H2A 109.0 . .
C3 C2 H2A 109.0 . .
N1 C2 H2B 109.0 . .
C3 C2 H2B 109.0 . .
H2A C2 H2B 107.8 . .
C2 C3 H3A 109.5 . .
C2 C3 H3B 109.5 . .
H3A C3 H3B 109.5 . .
C2 C3 H3C 109.5 . .
H3A C3 H3C 109.5 . .
H3B C3 H3C 109.5 . .
C5 C4 N1 107.1(4) . .
C5 C4 H4 126.4 . .
N1 C4 H4 126.4 . .
C4 C5 N2 106.6(4) . .
C4 C5 H5 126.7 . .
N2 C5 H5 126.7 . .
N2 C6 C7 114.6(4) . .
N2 C6 H6A 108.6 . .
C7 C6 H6A 108.6 . .
N2 C6 H6B 108.6 . .
C7 C6 H6B 108.6 . .
H6A C6 H6B 107.6 . .
C6 C7 C8 115.0(4) . .
C6 C7 H7A 108.5 . .
C8 C7 H7A 108.5 . .
C6 C7 H7B 108.5 . .
C8 C7 H7B 108.5 . .
H7A C7 H7B 107.5 . .
C7 C8 C9 109.2(4) . 2_655
C7 C8 H8A 109.8 . .
C9 C8 H8A 109.8 2_655 .
C7 C8 H8B 109.8 . .
C9 C8 H8B 109.8 2_655 .
H8A C8 H8B 108.3 . .
C10 C9 C8 114.2(4) . 2_655
C10 C9 H9A 108.7 . .
C8 C9 H9A 108.7 2_655 .
C10 C9 H9B 108.7 . .
C8 C9 H9B 108.7 2_655 .
H9A C9 H9B 107.6 . .
N3 C10 C9 114.2(3) . .
N3 C10 H10A 108.7 . .
C9 C10 H10A 108.7 . .
N3 C10 H10B 108.7 . .
C9 C10 H10B 108.7 . .
H10A C10 H10B 107.6 . .
N4 C11 N3 105.3(3) . .
N4 C11 Au 127.6(3) . .
N3 C11 Au 127.1(3) . .
C13 C12 N3 106.5(3) . .
C13 C12 H12 126.7 . .
N3 C12 H12 126.7 . .
C12 C13 N4 106.8(4) . .
C12 C13 H13 126.6 . .
N4 C13 H13 126.6 . .
N4 C14 C15 112.7(3) . .
N4 C14 H14A 109.1 . .
C15 C14 H14A 109.1 . .
N4 C14 H14B 109.1 . .
C15 C14 H14B 109.1 . .
H14A C14 H14B 107.8 . .
C14 C15 H15A 109.5 . .
C14 C15 H15B 109.5 . .
H15A C15 H15B 109.5 . .
C14 C15 H15C 109.5 . .
H15A C15 H15C 109.5 . .
H15B C15 H15C 109.5 . .

loop_
_geom_bond_atom_site_label_1
_geom_bond_atom_site_label_2
_geom_bond_distance
_geom_bond_site_symmetry_2
Au C1 2.018(4) .
Au C11 2.021(4) .
P F3 1.588(3) .
P F2 1.595(3) .
P F1 1.597(3) .
P F4 1.600(3) .
P F5 1.604(3) .
P F6 1.607(3) .
N1 C1 1.352(5) .
N1 C4 1.382(5) .
N1 C2 1.469(5) .
N2 C1 1.354(5) .
N2 C5 1.378(6) .
N2 C6 1.475(6) .
N3 C11 1.348(5) .
N3 C12 1.380(5) .
N3 C10 1.472(5) .
N4 C11 1.347(5) .
N4 C13 1.381(5) .
N4 C14 1.470(5) .
C2 C3 1.524(6) .
C2 H2A 0.9900 .
C2 H2B 0.9900 .
C3 H3A 0.9800 .
C3 H3B 0.9800 .
C3 H3C 0.9800 .
C4 C5 1.350(6) .
C4 H4 0.9500 .
C5 H5 0.9500 .
C6 C7 1.504(6) .
C6 H6A 0.9900 .
C6 H6B 0.9900 .
C7 C8 1.517(7) .
C7 H7A 0.9900 .
C7 H7B 0.9900 .
C8 C9 1.553(6) 2_655
C8 H8A 0.9900 .
C8 H8B 0.9900 .
C9 C10 1.509(5) .
C9 C8 1.553(6) 2_655
C9 H9A 0.9900 .
C9 H9B 0.9900 .
C10 H10A 0.9900 .
C10 H10B 0.9900 .
C12 C13 1.350(6) .
C12 H12 0.9500 .
C13 H13 0.9500 .
C14 C15 1.515(5) .
C14 H14A 0.9900 .
C14 H14B 0.9900 .
C15 H15A 0.9800 .
C15 H15B 0.9800 .
C15 H15C 0.9800 .

loop_
_geom_torsion_atom_site_label_1
_geom_torsion_atom_site_label_2
_geom_torsion_atom_site_label_3
_geom_torsion_atom_site_label_4
_geom_torsion
_geom_torsion_site_symmetry_1
_geom_torsion_site_symmetry_4
C4 N1 C1 N2 -0.3(4) . .
C2 N1 C1 N2 179.7(3) . .
C4 N1 C1 Au -179.9(3) . .
C2 N1 C1 Au 0.1(5) . .
C5 N2 C1 N1 0.3(4) . .
C6 N2 C1 N1 175.1(3) . .
C5 N2 C1 Au 179.8(3) . .
C6 N2 C1 Au -5.3(5) . .
C11 Au C1 N1 138(2) . .
C11 Au C1 N2 -41(3) . .
C1 N1 C2 C3 -94.7(5) . .
C4 N1 C2 C3 85.3(5) . .
C1 N1 C4 C5 0.3(4) . .
C2 N1 C4 C5 -179.7(3) . .
N1 C4 C5 N2 -0.1(4) . .
C1 N2 C5 C4 -0.1(4) . .
C6 N2 C5 C4 -174.9(4) . .
C1 N2 C6 C7 115.2(4) . .
C5 N2 C6 C7 -70.8(5) . .
N2 C6 C7 C8 -65.8(5) . .
C6 C7 C8 C9 -168.0(4) . 2_655
C11 N3 C10 C9 106.5(4) . .
C12 N3 C10 C9 -76.2(5) . .
C8 C9 C10 N3 -64.7(5) 2_655 .
C13 N4 C11 N3 0.2(4) . .
C14 N4 C11 N3 -176.6(3) . .
C13 N4 C11 Au -179.0(3) . .
C14 N4 C11 Au 4.2(5) . .
C12 N3 C11 N4 0.2(4) . .
C10 N3 C11 N4 177.7(3) . .
C12 N3 C11 Au 179.4(3) . .
C10 N3 C11 Au -3.0(5) . .
C1 Au C11 N4 43(3) . .
C1 Au C11 N3 -136(2) . .
C11 N3 C12 C13 -0.5(4) . .
C10 N3 C12 C13 -178.0(3) . .
N3 C12 C13 N4 0.6(4) . .
C11 N4 C13 C12 -0.5(4) . .
C14 N4 C13 C12 176.3(3) . .
C11 N4 C14 C15 -105.5(4) . .
C13 N4 C14 C15 78.2(5) . .
